data_7058636
loop_
_publ_author_name
'Parveen, Sheikdawood'
'Premkumar, Thathan'
'Nguyen, Hung Huy'
'Govindarajan, Subbiah'

_publ_section_title
;
 Facile template synthesis of water-soluble triazine-based Schiff base
 ligand bridged-coordination polymers of Co(ii), Ni(ii), and Cu(ii):
 structure, biomolecular interactions, and cytotoxic activity
;
_journal_issue 34
_journal_name_full 'New Journal of Chemistry'
_journal_page_first 13371
_journal_paper_doi 10.1039/C9NJ02377A
_journal_volume 43
_journal_year 2019
_chemical_formula_moiety 'C12 H18 Co N8 O10, 2(H2 O)'
_chemical_formula_sum 'C12 H22 Co N8 O12'
_chemical_formula_weight 529.30
_space_group_crystal_system triclinic
_space_group_IT_number 2
_space_group_name_Hall '-P 1'
_space_group_name_H-M_alt 'P -1'
_symmetry_space_group_name_Hall '-P 1'
_symmetry_space_group_name_H-M 'P -1'
_atom_sites_solution_hydrogens mixed
_atom_sites_solution_primary dual
_audit_creation_date 2017-05-28
_audit_creation_method
;
Olex2 1.2
(compiled 2017.03.28 svn.r3405 for OlexSys, GUI svn.r5337)
;
_audit_update_record
;
2017-05-28 deposited with the CCDC.    2019-07-22 downloaded from the CCDC.
;
_cell_angle_alpha 98.868(2)
_cell_angle_beta 101.319(2)
_cell_angle_gamma 114.712(2)
_cell_formula_units_Z 1
_cell_length_a 7.5940(4)
_cell_length_b 7.8777(5)
_cell_length_c 9.2102(5)
_cell_measurement_reflns_used 5026
_cell_measurement_temperature 100.0
_cell_measurement_theta_max 28.355
_cell_measurement_theta_min 2.953
_cell_volume 473.22(5)
_computing_cell_refinement 'SAINT v8.34A (Bruker, 2013)'
_computing_data_collection 'APEX2 (Bruker, 2013)'
_computing_data_reduction 'SAINT v8.34A (Bruker, 2013)'
_computing_molecular_graphics 'Olex2 (Dolomanov et al., 2009)'
_computing_publication_material 'Olex2 (Dolomanov et al., 2009)'
_computing_structure_refinement 'ShelXL (Sheldrick, 2015)'
_computing_structure_solution 'ShelXT (Sheldrick, 2015)'
_diffrn_ambient_temperature 100.0
_diffrn_measured_fraction_theta_full 0.999
_diffrn_measured_fraction_theta_max 0.994
_diffrn_measurement_device_type 'Bruker D8 Quest CMOS'
_diffrn_radiation_type MoK\a
_diffrn_radiation_wavelength 0.71076
_diffrn_reflns_av_unetI/netI 0.0237
_diffrn_reflns_Laue_measured_fraction_full 0.999
_diffrn_reflns_Laue_measured_fraction_max 0.994
_diffrn_reflns_limit_h_max 9
_diffrn_reflns_limit_h_min -10
_diffrn_reflns_limit_k_max 10
_diffrn_reflns_limit_k_min -10
_diffrn_reflns_limit_l_max 12
_diffrn_reflns_limit_l_min 0
_diffrn_reflns_number 2347
_diffrn_reflns_point_group_measured_fraction_full 0.999
_diffrn_reflns_point_group_measured_fraction_max 0.994
_diffrn_reflns_theta_full 25.243
_diffrn_reflns_theta_max 28.355
_diffrn_reflns_theta_min 3.086
_exptl_absorpt_coefficient_mu 0.995
_exptl_absorpt_correction_T_max 0.745686
_exptl_absorpt_correction_T_min 0.636574
_exptl_absorpt_correction_type multi-scan
_exptl_absorpt_process_details
;
 TWINABS-2012/1 (Bruker,2012) was used for absorption correction.
 
For component 1:
 wR2(int) was 0.0740 before and 0.0368 after correction.
 The Ratio of minimum to maximum transmission not present.
 The \l/2 correction factor is Not present
 
For component 2:
 wR2(int) was 0.1906 before and 0.0387 after correction.
 The Ratio of minimum to maximum transmission is 0.85.
 The \l/2 correction factor is Not present

Final HKLF 4 output contains 15294 reflections, Rint = 0.0316
 (13725 with I > 3sig(I), Rint = 0.0312)
;
_exptl_crystal_colour 'clear light pink'
_exptl_crystal_colour_lustre clear
_exptl_crystal_colour_modifier light
_exptl_crystal_colour_primary pink
_exptl_crystal_density_diffrn 1.857
_exptl_crystal_description block
_exptl_crystal_F_000 273
_exptl_crystal_size_max 0.2
_exptl_crystal_size_mid 0.2
_exptl_crystal_size_min 0.1
_refine_diff_density_max 0.523
_refine_diff_density_min -0.416
_refine_diff_density_rms 0.088
_refine_ls_extinction_method none
_refine_ls_goodness_of_fit_ref 1.145
_refine_ls_hydrogen_treatment constr
_refine_ls_matrix_type full
_refine_ls_number_parameters 156
_refine_ls_number_reflns 2347
_refine_ls_number_restraints 0
_refine_ls_restrained_S_all 1.145
_refine_ls_R_factor_all 0.0288
_refine_ls_R_factor_gt 0.0278
_refine_ls_shift/su_max 0.000
_refine_ls_shift/su_mean 0.000
_refine_ls_structure_factor_coef Fsqd
_refine_ls_weighting_details 'w=1/[\s^2^(Fo^2^)+(0.0514P)^2^+0.1476P] where P=(Fo^2^+2Fc^2^)/3'
_refine_ls_weighting_scheme calc
_refine_ls_wR_factor_gt 0.0820
_refine_ls_wR_factor_ref 0.0827
_reflns_Friedel_coverage 0.000
_reflns_number_gt 2287
_reflns_number_total 2347
_reflns_threshold_expression 'I > 2\s(I)'
_cod_data_source_file c9nj02377a2.cif
_cod_data_source_block twin5
_cod_depositor_comments 'Adding full bibliography for 7058636.cif.'
_cod_database_code 7058636
_shelx_shelxl_version_number 2016/6
_shelx_space_group_comment
;
The symmetry employed for this shelxl refinement is uniquely defined
by the following loop, which should always be used as a source of
symmetry information in preference to the above space-group names.
They are only intended as comments.
;
_olex2_refinement_description
;
1. Twinned data refinement
 Scales: 0.5657(14)
 0.4343(14)
2. Fixed Uiso
 At 1.2 times of:
  All C(H,H) groups, All N(H) groups, All N(H,H) groups
 At 1.5 times of:
  All O(H,H) groups
3.a Free rotating group:
 O11(H11A,H11B)
3.b Rotating group:
 O10(H10A,H10B)
3.c Secondary CH2 refined with riding coordinates:
 N4(H4A,H4B), C5(H5A,H5B), C6(H6A,H6B)
3.d Aromatic/amide H refined with riding coordinates:
 N2(H2)
;
_olex2_submission_special_instructions 'No special instructions were received'

loop_
_space_group_symop_operation_xyz
'x, y, z'
'-x, -y, -z'

loop_
_atom_site_label
_atom_site_type_symbol
_atom_site_fract_x
_atom_site_fract_y
_atom_site_fract_z
_atom_site_U_iso_or_equiv
_atom_site_adp_type
_atom_site_occupancy
_atom_site_site_symmetry_order
_atom_site_calc_flag
_atom_site_refinement_flags_posn
_atom_site_refinement_flags_adp
_atom_site_refinement_flags_occupancy
Co1 Co 0.500000 1.000000 1.000000 0.01089(11) Uani 1 2 d S T P
N1 N 0.9210(2) 0.7122(2) 0.45270(18) 0.0131(3) Uani 1 1 d . . .
O2 O 1.0751(2) 0.4684(2) 0.18699(16) 0.0181(3) Uani 1 1 d . . .
N2 N 1.0325(2) 0.6444(2) 0.38584(18) 0.0135(3) Uani 1 1 d . . .
H2 H 1.159172 0.686091 0.439018 0.016 Uiso 1 1 calc R . .
C2 C 0.9665(3) 0.5182(3) 0.2444(2) 0.0126(3) Uani 1 1 d . . .
O3 O 0.4642(2) 0.4586(2) 0.14821(15) 0.0148(3) Uani 1 1 d . . .
N3 N 0.7631(2) 0.4508(2) 0.17091(17) 0.0109(3) Uani 1 1 d . . .
C3 C 0.6388(3) 0.5155(2) 0.2237(2) 0.0109(3) Uani 1 1 d . . .
N4 N 0.6802(2) 0.3132(2) 0.02512(17) 0.0117(3) Uani 1 1 d . . .
H4A H 0.785257 0.327295 -0.013771 0.014 Uiso 1 1 calc R . .
H4B H 0.600707 0.349012 -0.037110 0.014 Uiso 1 1 calc R . .
C4 C 0.7353(3) 0.6540(2) 0.3775(2) 0.0116(3) Uani 1 1 d . . .
C5 C 0.6042(3) 0.7241(3) 0.4438(2) 0.0126(3) Uani 1 1 d . . .
H5A H 0.473513 0.611381 0.432861 0.015 Uiso 1 1 calc R . .
H5B H 0.575339 0.808969 0.384576 0.015 Uiso 1 1 calc R . .
C6 C 0.7031(3) 0.8358(3) 0.6129(2) 0.0127(3) Uani 1 1 d . . .
H6A H 0.754336 0.759889 0.668339 0.015 Uiso 1 1 calc R . .
H6B H 0.820923 0.959862 0.621306 0.015 Uiso 1 1 calc R . .
C7 C 0.5613(3) 0.8785(2) 0.6905(2) 0.0112(3) Uani 1 1 d . . .
O8 O 0.6405(2) 0.97123(19) 0.83264(15) 0.0139(3) Uani 1 1 d . . .
O9 O 0.3803(2) 0.8221(2) 0.61905(15) 0.0177(3) Uani 1 1 d . . .
O10 O 0.7317(2) 0.9980(2) 1.15841(16) 0.0216(3) Uani 1 1 d . . .
H10A H 0.797673 1.108921 1.228470 0.032 Uiso 1 1 d GR . .
H10B H 0.814915 0.979693 1.112269 0.032 Uiso 1 1 d GR . .
O11 O 0.9456(2) 0.82166(19) 1.08409(16) 0.0163(3) Uani 1 1 d . . .
H11A H 1.073902 0.902111 1.107503 0.024 Uiso 1 1 d G . .
H11B H 0.901450 0.759723 0.987334 0.024 Uiso 1 1 d G . .

loop_
_atom_site_aniso_label
_atom_site_aniso_U_11
_atom_site_aniso_U_22
_atom_site_aniso_U_33
_atom_site_aniso_U_23
_atom_site_aniso_U_13
_atom_site_aniso_U_12
Co1 0.00918(17) 0.01324(16) 0.00916(16) -0.00125(13) 0.00234(14) 0.00577(13)
N1 0.0152(7) 0.0149(7) 0.0106(7) 0.0012(5) 0.0061(6) 0.0081(6)
O2 0.0133(6) 0.0236(7) 0.0168(7) -0.0017(5) 0.0046(5) 0.0102(6)
N2 0.0095(7) 0.0174(7) 0.0115(7) -0.0007(5) 0.0021(6) 0.0063(6)
C2 0.0115(8) 0.0133(8) 0.0119(8) 0.0017(6) 0.0035(6) 0.0053(7)
O3 0.0126(6) 0.0186(6) 0.0139(6) 0.0015(5) 0.0038(5) 0.0089(5)
N3 0.0093(7) 0.0120(6) 0.0094(7) -0.0016(5) 0.0032(5) 0.0045(5)
C3 0.0140(8) 0.0103(7) 0.0104(7) 0.0025(6) 0.0063(6) 0.0063(6)
N4 0.0115(7) 0.0115(6) 0.0085(7) -0.0032(5) 0.0016(6) 0.0044(5)
C4 0.0134(8) 0.0112(7) 0.0109(8) 0.0013(6) 0.0054(6) 0.0062(6)
C5 0.0141(8) 0.0154(8) 0.0102(8) 0.0009(6) 0.0051(6) 0.0086(7)
C6 0.0128(8) 0.0140(7) 0.0113(8) 0.0001(6) 0.0047(6) 0.0068(7)
C7 0.0113(8) 0.0096(7) 0.0120(8) 0.0005(6) 0.0046(6) 0.0045(6)
O8 0.0117(6) 0.0179(6) 0.0101(6) -0.0020(5) 0.0029(5) 0.0070(5)
O9 0.0130(6) 0.0243(7) 0.0126(6) -0.0033(5) 0.0025(5) 0.0089(5)
O10 0.0191(7) 0.0344(8) 0.0123(6) -0.0025(6) 0.0007(5) 0.0178(6)
O11 0.0136(6) 0.0159(6) 0.0159(6) 0.0000(5) 0.0028(5) 0.0058(5)

loop_
_atom_type_symbol
_atom_type_description
_atom_type_scat_dispersion_real
_atom_type_scat_dispersion_imag
_atom_type_scat_source
C C 0.0033 0.0016 'International Tables Vol C Tables 4.2.6.8 and 6.1.1.4'
H H 0.0000 0.0000 'International Tables Vol C Tables 4.2.6.8 and 6.1.1.4'
Co Co 0.3494 0.9721 'International Tables Vol C Tables 4.2.6.8 and 6.1.1.4'
N N 0.0061 0.0033 'International Tables Vol C Tables 4.2.6.8 and 6.1.1.4'
O O 0.0106 0.0060 'International Tables Vol C Tables 4.2.6.8 and 6.1.1.4'

loop_
_geom_angle_atom_site_label_1
_geom_angle_atom_site_label_2
_geom_angle_atom_site_label_3
_geom_angle
_geom_angle_site_symmetry_1
_geom_angle_site_symmetry_3
N4 Co1 N4 180.0 2_666 1_566
O8 Co1 N4 83.33(6) 2_677 2_666
O8 Co1 N4 96.67(5) 2_677 1_566
O8 Co1 N4 83.33(6) . 1_566
O8 Co1 N4 96.67(5) . 2_666
O8 Co1 O8 180.0 2_677 .
O10 Co1 N4 91.58(6) 2_677 2_666
O10 Co1 N4 88.42(6) 2_677 1_566
O10 Co1 N4 91.58(6) . 1_566
O10 Co1 N4 88.42(6) . 2_666
O10 Co1 O8 91.06(5) . 2_677
O10 Co1 O8 88.94(5) . .
O10 Co1 O8 91.06(5) 2_677 .
O10 Co1 O8 88.94(5) 2_677 2_677
O10 Co1 O10 180.00(9) . 2_677
C4 N1 N2 118.26(15) . .
N1 N2 H2 116.8 . .
N1 N2 C2 126.31(16) . .
C2 N2 H2 116.8 . .
O2 C2 N2 123.71(17) . .
O2 C2 N3 122.65(16) . .
N2 C2 N3 113.63(15) . .
C2 N3 N4 117.31(14) . .
C3 N3 C2 124.97(14) . .
C3 N3 N4 117.59(14) . .
O3 C3 N3 121.46(16) . .
O3 C3 C4 124.50(16) . .
N3 C3 C4 114.03(16) . .
Co1 N4 H4A 107.0 1_544 .
Co1 N4 H4B 107.0 1_544 .
N3 N4 Co1 121.38(11) . 1_544
N3 N4 H4A 107.0 . .
N3 N4 H4B 107.0 . .
H4A N4 H4B 106.7 . .
N1 C4 C3 122.52(16) . .
N1 C4 C5 121.06(15) . .
C3 C4 C5 116.41(16) . .
C4 C5 H5A 109.1 . .
C4 C5 H5B 109.1 . .
C4 C5 C6 112.54(15) . .
H5A C5 H5B 107.8 . .
C6 C5 H5A 109.1 . .
C6 C5 H5B 109.1 . .
C5 C6 H6A 108.8 . .
C5 C6 H6B 108.8 . .
H6A C6 H6B 107.7 . .
C7 C6 C5 113.79(15) . .
C7 C6 H6A 108.8 . .
C7 C6 H6B 108.8 . .
O8 C7 C6 114.97(16) . .
O9 C7 C6 121.36(15) . .
O9 C7 O8 123.66(16) . .
C7 O8 Co1 129.33(12) . .
Co1 O10 H10A 109.8 . .
Co1 O10 H10B 109.5 . .
H10A O10 H10B 109.2 . .
H11A O11 H11B 109.5 . .

loop_
_geom_bond_atom_site_label_1
_geom_bond_atom_site_label_2
_geom_bond_distance
_geom_bond_site_symmetry_2
Co1 N4 2.2117(16) 1_566
Co1 N4 2.2117(16) 2_666
Co1 O8 2.0750(13) .
Co1 O8 2.0749(13) 2_677
Co1 O10 2.0607(14) .
Co1 O10 2.0607(14) 2_677
N1 N2 1.364(2) .
N1 C4 1.288(2) .
O2 C2 1.221(2) .
N2 H2 0.8800 .
N2 C2 1.366(2) .
C2 N3 1.385(2) .
O3 C3 1.220(2) .
N3 C3 1.376(2) .
N3 N4 1.4222(19) .
C3 C4 1.477(2) .
N4 H4A 0.9100 .
N4 H4B 0.9100 .
C4 C5 1.504(2) .
C5 H5A 0.9900 .
C5 H5B 0.9900 .
C5 C6 1.526(2) .
C6 H6A 0.9900 .
C6 H6B 0.9900 .
C6 C7 1.522(2) .
C7 O8 1.280(2) .
C7 O9 1.251(2) .
O10 H10A 0.8739 .
O10 H10B 0.8740 .
O11 H11A 0.8700 .
O11 H11B 0.8698 .

loop_
_geom_torsion_atom_site_label_1
_geom_torsion_atom_site_label_2
_geom_torsion_atom_site_label_3
_geom_torsion_atom_site_label_4
_geom_torsion
_geom_torsion_site_symmetry_4
N1 N2 C2 O2 176.79(18) .
N1 N2 C2 N3 -3.3(3) .
N1 C4 C5 C6 -10.2(2) .
O2 C2 N3 C3 -173.66(18) .
O2 C2 N3 N4 2.1(3) .
N2 N1 C4 C3 0.9(3) .
N2 N1 C4 C5 -179.48(16) .
N2 C2 N3 C3 6.4(3) .
N2 C2 N3 N4 -177.83(15) .
C2 N3 C3 O3 175.16(17) .
C2 N3 C3 C4 -5.8(3) .
C2 N3 N4 Co1 100.51(16) 1_544
O3 C3 C4 N1 -179.15(18) .
O3 C3 C4 C5 1.2(3) .
N3 C3 C4 N1 1.8(3) .
N3 C3 C4 C5 -177.80(15) .
C3 N3 N4 Co1 -83.45(17) 1_544
C3 C4 C5 C6 169.41(15) .
N4 N3 C3 O3 -0.5(3) .
N4 N3 C3 C4 178.50(15) .
C4 N1 N2 C2 -0.1(3) .
C4 C5 C6 C7 -170.02(15) .
C5 C6 C7 O8 179.69(15) .
C5 C6 C7 O9 1.1(2) .
C6 C7 O8 Co1 -161.98(12) .
O9 C7 O8 Co1 16.6(3) .

loop_
_twin_individual_id
_twin_individual_mass_fraction_refined
1 0.5657(14)
2 0.4343(14)
